data_8101353
loop_
_publ_author_name
'Poje, Nevenka'
'Poje, Mirko'
'Vickovi\'c, Ivan'

_publ_section_title
;
Crystal structure of guanidinium urate monohydrate, C~5~H~3~N~4~O~3~
(CH~6~N~3~) &#x00B7; H~2~O
;
_journal_issue 4
_journal_name_full 'Zeitschrift f\"ur Kristallographie - New Crystal Structures'
_journal_page_first 583
_journal_page_last 584
_journal_volume 215
_journal_year 2000
_chemical_formula_analytical 'C6 H11 N7 O4'
_chemical_formula_moiety 'C5 H3 N4 O3, C H6 N3, H2 O'
_chemical_formula_structural 'C5 H3 N4 O3 (C H6 N3) . H2 O'
_chemical_formula_sum 'C6 H11 N7 O4'
_chemical_formula_weight 245.22
_chemical_melting_point_gt 550
_chemical_name_common 'Guanidinium urate monohydrate'
_space_group_IT_number 2
_symmetry_cell_setting triclinic
_symmetry_Int_Tables_number 2
_symmetry_space_group_name_Hall '-P 1'
_symmetry_space_group_name_H-M 'P -1'
_cell_angle_alpha 70.460(10)
_cell_angle_beta 84.90(2)
_cell_angle_gamma 66.260(10)
_cell_formula_units_Z 2
_cell_length_a 6.8720(10)
_cell_length_b 7.9750(10)
_cell_length_c 10.4770(10)
_cell_measurement_temperature 293(2)
_cell_volume 494.63(11)
_diffrn_ambient_temperature 293(2)
_exptl_crystal_density_diffrn 1.646
_exptl_crystal_density_meas 1.65
_cod_depositor_comments
;
The following automatic conversions were performed:

'_chemical_melting_point' tag was changed to
'_chemical_melting_point_gt' since the value was specified 'more
than' ('>') a certain temperature. The value '>550' was changed to
'550' - it should be numeric and without a unit designator.

Automatic conversion script
Id: cif_fix_values 1646 2011-03-28 12:23:43Z adriana 
;
_cod_database_code 8101353

loop_
_symmetry_equiv_pos_as_xyz
'x, y, z'
'-x, -y, -z'

loop_
_atom_site_aniso_label
_atom_site_aniso_U_11
_atom_site_aniso_U_22
_atom_site_aniso_U_33
_atom_site_aniso_U_23
_atom_site_aniso_U_13
_atom_site_aniso_U_12
N1 0.0350(10) 0.0203(9) 0.0242(10) -0.0080(8) 0.0018(7) -0.0071(8)
C2 0.0293(11) 0.0293(11) 0.0227(10) -0.0084(9) 0.0015(8) -0.0123(9)
O2 0.0555(11) 0.0336(9) 0.0218(8) -0.0109(7) 0.0008(7) -0.0114(8)
N3 0.0331(10) 0.0232(9) 0.0222(9) -0.0055(7) -0.0004(7) -0.0084(8)
C4 0.0236(10) 0.0229(10) 0.0237(10) -0.0059(8) 0.0003(8) -0.0086(8)
C5 0.0265(10) 0.0235(10) 0.0209(10) -0.0067(8) 0.0002(8) -0.0088(8)
C6 0.0275(11) 0.0244(11) 0.0225(10) -0.0061(8) 0.0003(8) -0.0097(9)
O6 0.0532(11) 0.0227(8) 0.0243(8) -0.0041(6) -0.0030(7) -0.0071(7)
N7 0.0374(10) 0.0243(9) 0.0186(9) -0.0066(7) -0.0001(7) -0.0096(8)
C8 0.0309(11) 0.0255(11) 0.0245(11) -0.0086(9) 0.0019(8) -0.0100(9)
O8 0.0573(11) 0.0265(9) 0.0268(9) -0.0121(7) 0.0025(7) -0.0088(8)
N9 0.0352(10) 0.0194(9) 0.0221(9) -0.0053(8) -0.0015(7) -0.0059(8)
C1' 0.0328(12) 0.0245(11) 0.0264(11) -0.0062(9) 0.0009(9) -0.0128(9)
N1' 0.0426(12) 0.0342(12) 0.0294(12) -0.0087(9) -0.0062(9) -0.0083(10)
N2' 0.0428(12) 0.0329(11) 0.0278(11) -0.0098(9) 0.0004(9) -0.0035(9)
N3' 0.0347(12) 0.0405(12) 0.0311(11) -0.0158(10) -0.0011(9) -0.0065(10)
Ow 0.0463(10) 0.0404(10) 0.0286(10) -0.0151(8) 0.0063(7) -0.0208(9)

loop_
_atom_site_label
_atom_site_type_symbol
_atom_site_fract_x
_atom_site_fract_y
_atom_site_fract_z
_atom_site_U_iso_or_equiv
_atom_site_thermal_displace_type
_atom_site_occupancy
_atom_site_calc_flag
_atom_site_refinement_flags
_atom_site_disorder_group
N1 N 0.6188(3) 0.7353(3) 0.59258(19) 0.0276(4) Uani 1 d . .
H1 H 0.5668(42) 0.8440(43) 0.6031(26) 0.028(7) Uiso 1 d . .
C2 C 0.6969(4) 0.5725(3) 0.7066(2) 0.0269(5) Uani 1 d . .
O2 O 0.6730(3) 0.5962(2) 0.82115(16) 0.0385(4) Uani 1 d . .
N3 N 0.7942(3) 0.3956(3) 0.69433(18) 0.0275(4) Uani 1 d . .
C4 C 0.8014(3) 0.3957(3) 0.5664(2) 0.0241(5) Uani 1 d . .
C5 C 0.7239(3) 0.5527(3) 0.4496(2) 0.0241(5) Uani 1 d . .
C6 C 0.6257(3) 0.7399(3) 0.4581(2) 0.0254(5) Uani 1 d . .
O6 O 0.5496(3) 0.8969(2) 0.36349(16) 0.0367(4) Uani 1 d . .
N7 N 0.7701(3) 0.4807(3) 0.34035(19) 0.0277(4) Uani 1 d . .
H7 H 0.7256(42) 0.5423(39) 0.2537(30) 0.034(7) Uiso 1 d . .
C8 C 0.8718(4) 0.2846(3) 0.3884(2) 0.0273(5) Uani 1 d . .
O8 O 0.9351(3) 0.1723(2) 0.32176(16) 0.0386(5) Uani 1 d . .
N9 N 0.8924(3) 0.2332(3) 0.52692(19) 0.0275(4) Uani 1 d . .
H9 H 0.9471(43) 0.1210(44) 0.5773(29) 0.036(7) Uiso 1 d . .
C1' C 1.1446(4) 0.1353(3) 1.0095(2) 0.0280(5) Uani 1 d . .
N1' N 1.2918(4) 0.0104(3) 1.1073(2) 0.0377(5) Uani 1 d . .
H1'1 H 1.3757(56) -0.1052(55) 1.0926(36) 0.063(10) Uiso 1 d . .
H1'2 H 1.2828(49) 0.0287(47) 1.1771(35) 0.046(9) Uiso 1 d . .
N2' N 0.9830(4) 0.2817(3) 1.0322(2) 0.0383(5) Uani 1 d . .
H2'1 H 0.8898(47) 0.3722(43) 0.9614(31) 0.041(8) Uiso 1 d . .
H2'2 H 0.9579(49) 0.2803(44) 1.1159(34) 0.048(8) Uiso 1 d . .
N3' N 1.1603(4) 0.1176(3) 0.8877(2) 0.0370(5) Uani 1 d . .
H3'1 H 1.0554(48) 0.1948(42) 0.8284(30) 0.036(7) Uiso 1 d . .
H3'2 H 1.2698(55) 0.0310(52) 0.8696(35) 0.053(9) Uiso 1 d . .
Ow O 0.5572(3) 0.6442(3) 1.07151(19) 0.0365(4) Uani 1 d . .
Hw1 H 0.5803(53) 0.6565(48) 0.9820(38) 0.057(9) Uiso 1 d . .
Hw2 H 0.4901(58) 0.5749(54) 1.0962(37) 0.064(11) Uiso 1 d . .

loop_
_geom_bond_atom_site_label_1
_geom_bond_atom_site_label_2
_geom_bond_distance
_geom_bond_site_symmetry_1
_geom_bond_site_symmetry_2
_geom_bond_publ_flag
N1 C2 1.384(3) . . no
N1 C6 1.395(3) . . no
C2 O2 1.263(3) . . no
C2 N3 1.342(3) . . no
N3 C4 1.336(3) . . no
C4 C5 1.379(3) . . no
C4 N9 1.379(3) . . no
C5 C6 1.370(3) . . no
C5 N7 1.403(3) . . no
C6 O6 1.248(3) . . no
N7 C8 1.358(3) . . no
C8 O8 1.237(3) . . no
C8 N9 1.374(3) . . no
C1' N3' 1.321(3) . . no
C1' N2' 1.322(3) . . no
C1' N1' 1.325(3) . . no
N1 H1 0.84(3) . . no
N7 H7 0.89(3) . . no
N9 H9 0.82(3) . . no
N1' H1'1 0.93(4) . . no
N1' H1'2 0.78(4) . . no
N2' H2'1 0.91(3) . . no
N2' H2'2 0.88(4) . . no
N3' H3'1 0.87(3) . . no
N3' H3'2 0.85(3) . . no
Ow Hw1 0.92(4) . . no
Ow Hw2 0.82(5) . . no

loop_
_cod_related_entry_id
_cod_related_entry_database
_cod_related_entry_code
1 ChemSpider 30653843
